data_7009368
loop_
_publ_author_name
'Rulkens, Ron'
'Coles, Martyn P.'
'Tilley, T. Don'

_publ_section_title
;
 Synthesis and structure of the (tetrahydroxy)oligosiloxane
 [(tBuO)3SiOSi(OH)2]2O
;
_journal_issue 5
_journal_name_full 'Journal of the Chemical Society, Dalton Transactions'
_journal_page_first 627
_journal_paper_doi 10.1039/b000322k
_journal_year 2000
_chemical_formula_moiety 'C24 H60 O13 Si4 '
_chemical_formula_sum 'C24 H60 O13 Si4'
_chemical_formula_weight 669.07
_space_group_IT_number 2
_symmetry_cell_setting triclinic
_symmetry_Int_Tables_number 2
_symmetry_space_group_name_Hall '-P 1'
_symmetry_space_group_name_H-M 'P -1'
_cell_angle_alpha 112.688(1)
_cell_angle_beta 93.374(1)
_cell_angle_gamma 90.217(1)
_cell_formula_units_Z 2
_cell_length_a 9.4952(6)
_cell_length_b 14.1078(8)
_cell_length_c 15.3210(9)
_cell_measurement_temperature 273.2
_cell_volume 1889.5(2)
_computing_cell_refinement 'MSC/AFC Diffractometer Control'
_computing_data_collection 'MSC/AFC Diffractometer Control'
_computing_data_reduction teXsan
_computing_publication_material teXsan
_computing_structure_refinement teXsan
_computing_structure_solution SIR92
_diffrn_radiation_type 'Mo K\a'
_diffrn_radiation_wavelength 0.7107
_diffrn_reflns_av_R_equivalents 0.034
_diffrn_reflns_limit_h_max 0
_diffrn_reflns_limit_h_min 0
_diffrn_reflns_limit_k_max 0
_diffrn_reflns_limit_k_min 0
_diffrn_reflns_limit_l_max 0
_diffrn_reflns_limit_l_min 0
_diffrn_reflns_number 0
_exptl_absorpt_coefficient_mu 0.209
_exptl_absorpt_correction_type none
_exptl_crystal_colour colorless
_exptl_crystal_density_diffrn 1.176
_exptl_crystal_density_method 'not measured'
_exptl_crystal_description column
_exptl_crystal_size_max 0.400
_exptl_crystal_size_mid 0.230
_exptl_crystal_size_min 0.150
_refine_diff_density_max 0.37
_refine_diff_density_min -0.38
_refine_ls_extinction_method none
_refine_ls_goodness_of_fit_ref 2.150
_refine_ls_number_parameters 383
_refine_ls_number_reflns 4741
_refine_ls_R_factor_gt 0.0000
_refine_ls_shift/su_max 0.0000
_refine_ls_structure_factor_coef F
_refine_ls_weighting_details 'w = 1/[\s^2^(Fo) + 0.00024|Fo|^2^]'
_refine_ls_weighting_scheme calc
_refine_ls_wR_factor_ref 0.0579
_reflns_number_gt 0
_reflns_number_total 0
_reflns_threshold_expression F^2^>2.0\s(F^2^)
_cod_data_source_file b000322k.txt
_cod_data_source_block Rulken's_starting_material
_cod_original_sg_symbol_H-M 'P -1         '
_cod_original_formula_sum 'C24 H60 O13 Si4 '
_cod_database_code 7009368

loop_
_symmetry_equiv_pos_as_xyz
x,y,z
-x,-y,-z

loop_
_atom_site_label
_atom_site_type_symbol
_atom_site_fract_x
_atom_site_fract_y
_atom_site_fract_z
_atom_site_U_iso_or_equiv
_atom_site_adp_type
_atom_site_occupancy
_atom_site_calc_flag
_atom_site_refinement_flags
_atom_site_disorder_assembly
_atom_site_disorder_group
Si1 Si 0.28692(9) 0.27073(6) 0.32826(6) 0.0232(2) Uani 1.00 d . . .
Si2 Si 0.06551(9) 0.10684(7) 0.18374(6) 0.0228(2) Uani 1.00 d . . .
Si3 Si 0.30142(8) -0.00712(6) 0.06766(6) 0.0202(2) Uani 1.00 d . . .
Si4 Si 0.33737(9) -0.15758(7) 0.17640(6) 0.0260(2) Uani 1.00 d . . .
O1 O 0.4340(2) 0.2121(2) 0.2948(1) 0.0257(6) Uani 1.00 d . . .
O2 O 0.2664(2) 0.2760(2) 0.4333(1) 0.0274(6) Uani 1.00 d . . .
O3 O 0.2892(2) 0.3857(2) 0.3294(1) 0.0332(6) Uani 1.00 d . . .
O4 O 0.1684(2) 0.1999(2) 0.2523(1) 0.0327(6) Uani 1.00 d . . .
O5 O 0.0212(3) 0.0321(2) 0.2340(2) 0.0430(9) Uani 1.00 d . . .
O6 O -0.0702(2) 0.1597(2) 0.1586(2) 0.0307(7) Uani 1.00 d . . .
O7 O 0.1512(2) 0.0449(1) 0.0906(1) 0.0252(6) Uani 1.00 d . . .
O8 O 0.4316(2) 0.0759(2) 0.1115(2) 0.0303(6) Uani 1.00 d . . .
O9 O 0.3079(2) -0.0560(2) -0.0461(1) 0.0260(6) Uani 1.00 d . . .
O10 O 0.3135(2) -0.0959(2) 0.1082(1) 0.0328(7) Uani 1.00 d . . .
O11 O 0.2367(2) -0.1015(2) 0.2632(1) 0.0326(6) Uani 1.00 d . . .
O12 O 0.4971(2) -0.1492(2) 0.2203(1) 0.0305(6) Uani 1.00 d . . .
O13 O 0.2955(2) -0.2776(2) 0.1182(1) 0.0316(6) Uani 1.00 d . . .
C1 C 0.5806(3) 0.2413(2) 0.3343(2) 0.0280(9) Uani 1.00 d . . .
C2 C 0.6480(3) 0.2930(3) 0.2765(2) 0.0355(10) Uani 1.00 d . . .
C3 C 0.5850(3) 0.3121(3) 0.4380(2) 0.043(1) Uani 1.00 d . . .
C4 C 0.6510(4) 0.1408(3) 0.3211(3) 0.040(1) Uani 1.00 d . . .
C5 C 0.1693(3) 0.3298(2) 0.5042(2) 0.0314(9) Uani 1.00 d . . .
C6 C 0.1815(5) 0.2793(4) 0.5751(3) 0.073(2) Uani 1.00 d . . .
C7 C 0.0223(4) 0.3188(4) 0.4590(3) 0.072(1) Uani 1.00 d . . .
C8 C 0.2166(5) 0.4413(3) 0.5501(3) 0.065(1) Uani 1.00 d . . .
C9 C 0.2577(4) 0.4261(3) 0.2567(2) 0.0349(10) Uani 1.00 d . . .
C10 C 0.3006(4) 0.3529(3) 0.1610(2) 0.044(1) Uani 1.00 d . . .
C11 C 0.1004(4) 0.4437(3) 0.2531(3) 0.057(1) Uani 1.00 d . . .
C12 C 0.3423(5) 0.5262(3) 0.2889(3) 0.058(1) Uani 1.00 d . . .
C13 C 0.2443(4) -0.0964(3) 0.3602(2) 0.037(1) Uani 1.00 d . . .
C14 C 0.2913(7) -0.1947(4) 0.3637(4) 0.109(2) Uani 1.00 d . . .
C15 C 0.1006(5) -0.0689(4) 0.3963(3) 0.077(2) Uani 1.00 d . . .
C16 C 0.3463(6) -0.0086(5) 0.4170(3) 0.094(2) Uani 1.00 d . . .
C17 C 0.6255(3) -0.1981(3) 0.1802(2) 0.0362(10) Uani 1.00 d . . .
C18 C 0.6186(4) -0.3103(3) 0.1686(3) 0.061(1) Uani 1.00 d . . .
C19 C 0.6445(4) -0.1866(3) 0.0880(3) 0.059(1) Uani 1.00 d . . .
C20 C 0.7441(4) -0.1414(3) 0.2525(3) 0.046(1) Uani 1.00 d . . .
C21 C 0.1991(3) -0.3329(3) 0.0381(2) 0.0359(10) Uani 1.00 d . . .
C22 C 0.1913(4) -0.4414(3) 0.0346(3) 0.055(1) Uani 1.00 d . . .
C23 C 0.2606(4) -0.3340(3) -0.0517(3) 0.055(1) Uani 1.00 d . . .
C24 C 0.0572(4) -0.2836(3) 0.0507(3) 0.063(1) Uani 1.00 d . . .
H1 H 0.7425 0.3134 0.3008 0.0426 Uiso 1.00 calc . . .
H2 H 0.6476 0.2464 0.2122 0.0426 Uiso 1.00 calc . . .
H3 H 0.5962 0.3518 0.2803 0.0426 Uiso 1.00 calc . . .
H4 H 0.6803 0.3296 0.4616 0.0512 Uiso 1.00 calc . . .
H5 H 0.5359 0.3728 0.4446 0.0512 Uiso 1.00 calc . . .
H6 H 0.5415 0.2783 0.4728 0.0512 Uiso 1.00 calc . . .
H7 H 0.6028 0.1070 0.3540 0.0478 Uiso 1.00 calc . . .
H8 H 0.6477 0.0981 0.2555 0.0478 Uiso 1.00 calc . . .
H9 H 0.7466 0.1543 0.3454 0.0478 Uiso 1.00 calc . . .
H10 H 0.1187 0.3103 0.6236 0.0880 Uiso 1.00 calc . . .
H11 H 0.1581 0.2082 0.5440 0.0880 Uiso 1.00 calc . . .
H12 H 0.2756 0.2879 0.6023 0.0880 Uiso 1.00 calc . . .
H13 H -0.0407 0.3547 0.5058 0.0864 Uiso 1.00 calc . . .
H14 H 0.0201 0.3467 0.4115 0.0864 Uiso 1.00 calc . . .
H15 H -0.0054 0.2482 0.4310 0.0864 Uiso 1.00 calc . . .
H16 H 0.3097 0.4463 0.5781 0.0781 Uiso 1.00 calc . . .
H17 H 0.2153 0.4703 0.5035 0.0781 Uiso 1.00 calc . . .
H18 H 0.1546 0.4774 0.5976 0.0781 Uiso 1.00 calc . . .
H19 H 0.2523 0.2886 0.1441 0.0527 Uiso 1.00 calc . . .
H20 H 0.2771 0.3806 0.1147 0.0527 Uiso 1.00 calc . . .
H21 H 0.3996 0.3434 0.1640 0.0527 Uiso 1.00 calc . . .
H22 H 0.0756 0.4914 0.3131 0.0681 Uiso 1.00 calc . . .
H23 H 0.0769 0.4703 0.2060 0.0681 Uiso 1.00 calc . . .
H24 H 0.0502 0.3804 0.2381 0.0681 Uiso 1.00 calc . . .
H25 H 0.4399 0.5130 0.2936 0.0699 Uiso 1.00 calc . . .
H26 H 0.3257 0.5573 0.2443 0.0699 Uiso 1.00 calc . . .
H27 H 0.3144 0.5712 0.3491 0.0699 Uiso 1.00 calc . . .
H28 H 0.2253 -0.2481 0.3273 0.1305 Uiso 1.00 calc . . .
H29 H 0.3813 -0.2100 0.3384 0.1305 Uiso 1.00 calc . . .
H30 H 0.2975 -0.1893 0.4275 0.1305 Uiso 1.00 calc . . .
H31 H 0.1012 -0.0640 0.4599 0.0928 Uiso 1.00 calc . . .
H32 H 0.0758 -0.0047 0.3939 0.0928 Uiso 1.00 calc . . .
H33 H 0.0336 -0.1205 0.3579 0.0928 Uiso 1.00 calc . . .
H34 H 0.3553 -0.0028 0.4810 0.1132 Uiso 1.00 calc . . .
H35 H 0.4360 -0.0216 0.3909 0.1132 Uiso 1.00 calc . . .
H36 H 0.3119 0.0536 0.4148 0.1132 Uiso 1.00 calc . . .
H37 H 0.6102 -0.3138 0.2287 0.0737 Uiso 1.00 calc . . .
H38 H 0.5391 -0.3440 0.1275 0.0737 Uiso 1.00 calc . . .
H39 H 0.7023 -0.3429 0.1423 0.0737 Uiso 1.00 calc . . .
H40 H 0.7290 -0.2183 0.0625 0.0707 Uiso 1.00 calc . . .
H41 H 0.5665 -0.2186 0.0446 0.0707 Uiso 1.00 calc . . .
H42 H 0.6499 -0.1157 0.0988 0.0707 Uiso 1.00 calc . . .
H43 H 0.8316 -0.1706 0.2306 0.0552 Uiso 1.00 calc . . .
H44 H 0.7456 -0.0709 0.2613 0.0552 Uiso 1.00 calc . . .
H45 H 0.7292 -0.1471 0.3111 0.0552 Uiso 1.00 calc . . .
H46 H 0.1591 -0.4404 0.0925 0.0660 Uiso 1.00 calc . . .
H47 H 0.1277 -0.4820 -0.0165 0.0660 Uiso 1.00 calc . . .
H48 H 0.2824 -0.4700 0.0257 0.0660 Uiso 1.00 calc . . .
H49 H 0.3481 -0.3678 -0.0598 0.0655 Uiso 1.00 calc . . .
H50 H 0.1970 -0.3694 -0.1047 0.0655 Uiso 1.00 calc . . .
H51 H 0.2753 -0.2653 -0.0467 0.0655 Uiso 1.00 calc . . .
H52 H 0.0674 -0.2147 0.0557 0.0755 Uiso 1.00 calc . . .
H53 H -0.0055 -0.3209 -0.0023 0.0755 Uiso 1.00 calc . . .
H54 H 0.0202 -0.2842 0.1068 0.0755 Uiso 1.00 calc . . .
H55 H 0.058(4) 0.004(3) 0.242(3) 0.016(5) Uiso 1.00 calc . . .
H56 H -0.125(3) 0.130(2) 0.132(2) 0.0156 Uiso 1.00 calc . . .
H57 H 0.425(3) 0.109(2) 0.159(2) 0.0156 Uiso 1.00 calc . . .
H58 H 0.383(3) -0.065(2) -0.063(2) 0.0156 Uiso 1.00 calc . . .

loop_
_atom_site_aniso_label
_atom_site_aniso_U_11
_atom_site_aniso_U_22
_atom_site_aniso_U_33
_atom_site_aniso_U_12
_atom_site_aniso_U_13
_atom_site_aniso_U_23
Si1 0.0207(5) 0.0248(5) 0.0201(4) 0.0004(4) -0.0007(3) 0.0047(4)
Si2 0.0173(4) 0.0255(5) 0.0238(5) 0.0003(3) 0.0009(3) 0.0074(4)
Si3 0.0175(4) 0.0236(5) 0.0176(4) 0.0001(3) 0.0004(3) 0.0058(4)
Si4 0.0285(5) 0.0259(5) 0.0244(5) 0.0032(4) 0.0029(4) 0.0105(4)
O1 0.019(1) 0.027(1) 0.022(1) -0.0025(9) -0.0029(9) 0.0011(9)
O2 0.025(1) 0.032(1) 0.024(1) 0.0028(9) 0.0036(9) 0.0093(10)
O3 0.050(1) 0.027(1) 0.022(1) 0.001(1) -0.006(1) 0.0105(10)
O4 0.023(1) 0.036(1) 0.029(1) -0.0018(10) -0.0046(10) 0.003(1)
O5 0.038(2) 0.047(2) 0.057(2) 0.011(1) 0.019(1) 0.031(1)
O6 0.019(1) 0.028(1) 0.036(1) -0.0004(10) -0.005(1) 0.002(1)
O7 0.020(1) 0.028(1) 0.023(1) 0.0024(9) 0.0012(9) 0.0057(9)
O8 0.025(1) 0.035(1) 0.019(1) -0.006(1) 0.003(1) -0.003(1)
O9 0.016(1) 0.037(1) 0.020(1) -0.0036(10) 0.0014(9) 0.0050(10)
O10 0.039(1) 0.033(1) 0.033(1) 0.008(1) 0.007(1) 0.019(1)
O11 0.037(1) 0.037(1) 0.026(1) 0.007(1) 0.0064(10) 0.015(1)
O12 0.027(1) 0.032(1) 0.030(1) 0.0035(10) 0.0003(10) 0.009(1)
O13 0.033(1) 0.028(1) 0.031(1) 0.0006(10) -0.0044(10) 0.010(1)
C1 0.015(2) 0.032(2) 0.031(2) -0.003(1) -0.004(1) 0.006(1)
C2 0.028(2) 0.033(2) 0.040(2) -0.002(1) 0.004(2) 0.008(2)
C3 0.024(2) 0.059(2) 0.028(2) -0.008(2) -0.006(1) -0.002(2)
C4 0.030(2) 0.044(2) 0.044(2) 0.001(2) -0.008(2) 0.016(2)
C5 0.030(2) 0.034(2) 0.028(2) 0.004(1) 0.010(1) 0.008(2)
C6 0.099(4) 0.088(4) 0.049(3) 0.024(3) 0.037(3) 0.040(3)
C7 0.029(2) 0.111(4) 0.052(3) 0.006(2) 0.013(2) 0.004(3)
C8 0.070(3) 0.049(3) 0.054(3) -0.004(2) 0.029(2) -0.008(2)
C9 0.048(2) 0.030(2) 0.026(2) 0.009(2) 0.001(2) 0.012(2)
C10 0.065(3) 0.047(2) 0.026(2) 0.012(2) 0.005(2) 0.020(2)
C11 0.057(3) 0.073(3) 0.052(3) 0.027(2) 0.009(2) 0.035(2)
C12 0.095(3) 0.036(2) 0.046(2) -0.011(2) -0.012(2) 0.020(2)
C13 0.038(2) 0.050(2) 0.026(2) 0.003(2) 0.006(2) 0.017(2)
C14 0.193(7) 0.098(4) 0.074(4) 0.071(4) 0.060(4) 0.068(3)
C15 0.060(3) 0.142(5) 0.046(3) 0.016(3) 0.020(2) 0.051(3)
C16 0.099(4) 0.120(5) 0.041(3) -0.030(3) -0.010(3) 0.008(3)
C17 0.028(2) 0.038(2) 0.038(2) 0.011(2) 0.000(2) 0.011(2)
C18 0.047(2) 0.036(2) 0.092(3) 0.009(2) -0.008(2) 0.016(2)
C19 0.042(2) 0.088(3) 0.049(3) 0.023(2) 0.017(2) 0.027(2)
C20 0.031(2) 0.047(2) 0.061(3) 0.006(2) -0.003(2) 0.023(2)
C21 0.035(2) 0.035(2) 0.035(2) -0.004(2) -0.004(2) 0.011(2)
C22 0.062(3) 0.044(2) 0.053(3) -0.017(2) -0.007(2) 0.014(2)
C23 0.069(3) 0.054(3) 0.037(2) -0.009(2) -0.004(2) 0.014(2)
C24 0.038(2) 0.070(3) 0.066(3) 0.002(2) -0.010(2) 0.012(2)

loop_
_atom_type_symbol
_atom_type_description
_atom_type_scat_dispersion_real
_atom_type_scat_dispersion_imag
_atom_type_scat_source
Si Si 0.082 0.070
;International Tables for Crystallography
(1992, Vol. C, Tables 4.2.6.8 and 6.1.1.1)
;
O O 0.011 0.006
;International Tables for Crystallography
(1992, Vol. C, Tables 4.2.6.8 and 6.1.1.1)
;
C C 0.003 0.002
;International Tables for Crystallography
(1992, Vol. C, Tables 4.2.6.8 and 6.1.1.1)
;
H H 0.000 0.000
;International Tables for Crystallography
(1992, Vol. C, Table 6.1.1.2)
;

loop_
_geom_angle_atom_site_label_1
_geom_angle_atom_site_label_2
_geom_angle_atom_site_label_3
_geom_angle
_geom_angle_site_symmetry_1
_geom_angle_site_symmetry_2
_geom_angle_site_symmetry_3
_geom_angle_publ_flag
? ? ? ? ? ? ? ?

loop_
_geom_bond_atom_site_label_1
_geom_bond_atom_site_label_2
_geom_bond_distance
_geom_bond_site_symmetry_1
_geom_bond_site_symmetry_2
_geom_bond_publ_flag
SI1 O1 1.632(2) . . yes
SI1 O2 1.607(2) . . yes
SI1 O3 1.615(2) . . yes
SI1 O4 1.599(2) . . yes
SI2 O4 1.609(2) . . yes
SI2 O5 1.594(3) . . yes
SI2 O6 1.593(2) . . yes
SI2 O7 1.625(2) . . yes
SI3 O7 1.602(2) . . yes
SI3 O8 1.624(2) . . yes
SI3 O9 1.613(2) . . yes
SI3 O10 1.600(2) . . yes
SI4 O10 1.605(2) . . yes
SI4 O11 1.629(2) . . yes
SI4 O12 1.608(2) . . yes
SI4 O13 1.615(2) . . yes
O1 C1 1.476(3) . . yes
O2 C5 1.446(3) . . yes
O3 C9 1.452(4) . . yes
O11 C13 1.458(4) . . yes
O12 C17 1.452(4) . . yes
O13 C21 1.442(4) . . yes
C1 C2 1.512(4) . . yes
C1 C3 1.514(4) . . yes
C1 C4 1.516(5) . . yes
C5 C6 1.510(5) . . yes
C5 C7 1.501(5) . . yes
C5 C8 1.508(5) . . yes
C9 C10 1.513(5) . . yes
C9 C11 1.516(5) . . yes
C9 C12 1.513(5) . . yes
C13 C14 1.477(6) . . yes
C13 C15 1.499(5) . . yes
C13 C16 1.513(6) . . yes
C17 C18 1.523(5) . . yes
C17 C19 1.503(5) . . yes
C17 C20 1.516(5) . . yes
C21 C22 1.513(5) . . yes
C21 C23 1.521(5) . . yes
C21 C24 1.507(5) . . yes

loop_
_geom_contact_atom_site_label_1
_geom_contact_atom_site_label_2
_geom_contact_distance
_geom_contact_site_symmetry_1
_geom_contact_site_symmetry_2
_geom_contact_publ_flag
O6 O9 2.788(3) . 2_555 ?
O6 C2 3.457(4) . 1_455 ?
O8 O9 2.698(3) . 2_655 ?
O8 O8 3.584(4) . 2_655 ?

loop_
_geom_torsion_atom_site_label_1
_geom_torsion_atom_site_label_2
_geom_torsion_atom_site_label_3
_geom_torsion_atom_site_label_4
_geom_torsion
_geom_torsion_site_symmetry_1
_geom_torsion_site_symmetry_2
_geom_torsion_site_symmetry_3
_geom_torsion_site_symmetry_4
_geom_torsion_publ_flag
? ? ? ? ? ? ? ? ? ?

loop_
_cod_related_entry_id
_cod_related_entry_database
_cod_related_entry_code
1 ChemSpider 21148271
